data_2226041
loop_
_publ_author_name
'Xie, Li-Juan'

_publ_section_title
;
 5-Butylamino-2-[2-(dimethylamino)ethyl]-1<i>H</i>-benz[<i>de</i>]isoquinoline-1,3(2<i>H</i>)-dione
;
_journal_coeditor_code BH2282
_journal_issue 6
_journal_name_full 'Acta Crystallographica Section E'
_journal_page_first o1454
_journal_paper_doi 10.1107/S1600536810018702
_journal_volume 66
_journal_year 2010
_chemical_formula_iupac 'C20 H25 N3 O2'
_chemical_formula_moiety 'C20 H25 N3 O2'
_chemical_formula_sum 'C20 H25 N3 O2'
_chemical_formula_weight 339.43
_chemical_name_systematic
;
5-Butylamino-2-[2-(dimethylamino)ethyl]-1<i>H</i>-benz[<i>de</i>]isoquinoline-
1,3(2<i>H</i>)-dione
;
_space_group_IT_number 2
_symmetry_cell_setting triclinic
_symmetry_space_group_name_Hall '-P 1'
_symmetry_space_group_name_H-M 'P -1'
_atom_sites_solution_hydrogens geom
_atom_sites_solution_primary direct
_atom_sites_solution_secondary difmap
_audit_creation_method SHELXL-97
_cell_angle_alpha 72.329(2)
_cell_angle_beta 70.599(2)
_cell_angle_gamma 70.759(2)
_cell_formula_units_Z 4
_cell_length_a 11.5978(12)
_cell_length_b 12.5362(13)
_cell_length_c 14.3721(16)
_cell_measurement_reflns_used 1325
_cell_measurement_temperature 293(2)
_cell_measurement_theta_max 48.951
_cell_measurement_theta_min 5.162
_cell_volume 1816.1(3)
_computing_cell_refinement 'SAINT (Bruker, 2001)'
_computing_data_collection 'SMART (Bruker, 2001)'
_computing_data_reduction 'SAINT (Bruker, 2001)'
_computing_molecular_graphics 'SHELXTL (Sheldrick, 2008)'
_computing_publication_material 'SHELXL97 (Sheldrick, 2008)'
_computing_structure_refinement 'SHELXL97 (Sheldrick, 2008)'
_computing_structure_solution 'SHELXS97 (Sheldrick, 2008)'
_diffrn_ambient_temperature 293(2)
_diffrn_measured_fraction_theta_full 0.982
_diffrn_measured_fraction_theta_max 0.982
_diffrn_measurement_device_type 'Bruker SMART APEX CCD area-detector'
_diffrn_measurement_method '\f and \w scans'
_diffrn_radiation_monochromator graphite
_diffrn_radiation_source 'fine-focus sealed tube'
_diffrn_radiation_type MoK\a
_diffrn_radiation_wavelength 0.71073
_diffrn_reflns_av_R_equivalents 0.0594
_diffrn_reflns_av_sigmaI/netI 0.1029
_diffrn_reflns_limit_h_max 13
_diffrn_reflns_limit_h_min -14
_diffrn_reflns_limit_k_max 11
_diffrn_reflns_limit_k_min -15
_diffrn_reflns_limit_l_max 16
_diffrn_reflns_limit_l_min -17
_diffrn_reflns_number 10049
_diffrn_reflns_theta_full 26.00
_diffrn_reflns_theta_max 26.00
_diffrn_reflns_theta_min 1.93
_exptl_absorpt_coefficient_mu 0.081
_exptl_absorpt_correction_T_max 1.0000
_exptl_absorpt_correction_T_min 0.7390
_exptl_absorpt_correction_type multi-scan
_exptl_absorpt_process_details '(SADABS; Bruker, 2001)'
_exptl_crystal_colour yellow
_exptl_crystal_density_diffrn 1.241
_exptl_crystal_density_method 'not measured'
_exptl_crystal_description prismatic
_exptl_crystal_F_000 728
_exptl_crystal_size_max 0.362
_exptl_crystal_size_mid 0.329
_exptl_crystal_size_min 0.078
_refine_diff_density_max 0.343
_refine_diff_density_min -0.253
_refine_ls_extinction_coef 0.0040(10)
_refine_ls_extinction_expression Fc^*^=kFc[1+0.001xFc^2^\l^3^/sin(2\q)]^-1/4^
_refine_ls_extinction_method 'SHELXL97 (Sheldrick, 2008)'
_refine_ls_goodness_of_fit_ref 0.862
_refine_ls_hydrogen_treatment mixed
_refine_ls_matrix_type full
_refine_ls_number_constraints 0
_refine_ls_number_parameters 466
_refine_ls_number_reflns 7018
_refine_ls_number_restraints 3
_refine_ls_restrained_S_all 1.087
_refine_ls_R_factor_all 0.1417
_refine_ls_R_factor_gt 0.0682
_refine_ls_shift/su_max 0.000
_refine_ls_shift/su_mean 0.000
_refine_ls_structure_factor_coef Fsqd
_refine_ls_weighting_details 'calc w=1/[\s^2^(Fo^2^)+(0.0653P)^2^] where P=(Fo^2^+2Fc^2^)/3'
_refine_ls_weighting_scheme calc
_refine_ls_wR_factor_gt 0.1454
_refine_ls_wR_factor_ref 0.1754
_reflns_number_gt 3025
_reflns_number_total 7018
_reflns_threshold_expression I>2\s(I)
_cod_data_source_file bh2282.cif
_cod_data_source_block I
_cod_database_code 2226041
_cod_database_fobs_code 2226041

loop_
_symmetry_equiv_pos_as_xyz
'x, y, z'
'-x, -y, -z'

loop_
_atom_site_type_symbol
_atom_site_label
_atom_site_fract_x
_atom_site_fract_y
_atom_site_fract_z
_atom_site_U_iso_or_equiv
_atom_site_adp_type
_atom_site_calc_flag
_atom_site_refinement_flags
_atom_site_occupancy
_atom_site_disorder_assembly
_atom_site_disorder_group
O O1 0.6424(3) 0.8935(2) 0.2061(2) 0.0695(9) Uani d . 1 . .
O O2 0.4583(2) 0.7887(2) 0.54144(19) 0.0625(8) Uani d . 1 . .
O O3 0.8585(3) 0.6222(3) 0.8127(2) 0.0754(9) Uani d . 1 . .
O O4 0.6754(3) 0.5191(3) 0.6307(2) 0.0700(9) Uani d . 1 . .
N N1 0.5553(3) 0.8357(3) 0.3739(2) 0.0481(8) Uani d . 1 . .
N N2 0.6845(3) 0.9030(3) 0.7247(3) 0.0592(10) Uani d D 1 . .
N N3 0.6185(3) 0.6109(3) 0.2983(2) 0.0537(9) Uani d . 1 . .
N N4 0.7643(3) 0.5748(3) 0.7207(2) 0.0518(8) Uani d . 1 . .
N N5 0.8927(4) 0.6479(3) 0.2640(3) 0.0665(11) Uani d D 1 . .
N N6 0.5323(3) 0.7148(3) 0.8571(2) 0.0537(9) Uani d . 1 . .
C C1 0.6412(4) 0.8876(3) 0.2925(3) 0.0508(10) Uani d . 1 . .
C C2 0.5400(4) 0.8308(3) 0.4763(3) 0.0480(10) Uani d . 1 . .
C C3 0.6272(3) 0.8762(3) 0.4991(3) 0.0394(9) Uani d . 1 . .
C C4 0.7179(3) 0.9258(3) 0.4200(3) 0.0416(9) Uani d . 1 . .
C C5 0.7264(3) 0.9327(3) 0.3189(3) 0.0461(10) Uani d . 1 . .
C C6 0.8156(4) 0.9811(3) 0.2421(3) 0.0563(11) Uani d . 1 . .
H H6 0.8212 0.9855 0.1750 0.068 Uiso calc R 1 . .
C C7 0.8974(4) 1.0234(4) 0.2660(3) 0.0628(12) Uani d . 1 . .
H H7 0.9573 1.0563 0.2144 0.075 Uiso calc R 1 . .
C C8 0.8902(3) 1.0169(3) 0.3642(3) 0.0578(11) Uani d . 1 . .
H H8 0.9458 1.0452 0.3784 0.069 Uiso calc R 1 . .
C C9 0.8004(3) 0.9683(3) 0.4447(3) 0.0453(10) Uani d . 1 . .
C C10 0.7902(3) 0.9603(3) 0.5474(3) 0.0510(10) Uani d . 1 . .
H H10 0.8439 0.9890 0.5635 0.061 Uiso calc R 1 . .
C C11 0.7023(3) 0.9107(3) 0.6237(3) 0.0453(10) Uani d . 1 . .
C C12 0.6205(3) 0.8696(3) 0.5963(3) 0.0455(10) Uani d . 1 . .
H H12 0.5599 0.8368 0.6472 0.055 Uiso calc R 1 . .
C C13 0.7608(4) 0.9397(4) 0.7643(3) 0.0675(13) Uani d . 1 . .
H H13A 0.7753 1.0137 0.7232 0.081 Uiso calc R 1 . .
H H13B 0.8422 0.8837 0.7618 0.081 Uiso calc R 1 . .
C C14 0.6929(5) 0.9512(5) 0.8749(3) 0.108(2) Uani d . 1 . .
H H14A 0.6063 0.9957 0.8775 0.130 Uiso calc R 1 . .
H H14B 0.6903 0.8744 0.9163 0.130 Uiso calc R 1 . .
C C15 0.7481(6) 1.0049(6) 0.9201(4) 0.123(2) Uani d . 1 . .
H H15A 0.8336 0.9585 0.9202 0.148 Uiso calc R 1 . .
H H15B 0.7003 1.0024 0.9901 0.148 Uiso calc R 1 . .
C C16 0.7529(6) 1.1257(5) 0.8708(4) 0.129(2) Uani d . 1 . .
H H16A 0.8098 1.1282 0.8046 0.194 Uiso calc R 1 . .
H H16B 0.7821 1.1557 0.9105 0.194 Uiso calc R 1 . .
H H16C 0.6700 1.1718 0.8654 0.194 Uiso calc R 1 . .
C C17 0.4680(4) 0.7897(3) 0.3524(3) 0.0567(11) Uani d . 1 . .
H H17A 0.4649 0.8224 0.2825 0.068 Uiso calc R 1 . .
H H17B 0.3838 0.8145 0.3948 0.068 Uiso calc R 1 . .
C C18 0.5044(4) 0.6589(3) 0.3698(3) 0.0572(11) Uani d . 1 . .
H H18A 0.5162 0.6266 0.4375 0.069 Uiso calc R 1 . .
H H18B 0.4349 0.6345 0.3667 0.069 Uiso calc R 1 . .
C C19 0.6511(4) 0.4846(4) 0.3333(3) 0.0811(14) Uani d . 1 . .
H H19A 0.5835 0.4551 0.3354 0.122 Uiso calc R 1 . .
H H19B 0.6640 0.4649 0.3997 0.122 Uiso calc R 1 . .
H H19C 0.7271 0.4513 0.2877 0.122 Uiso calc R 1 . .
C C20 0.5971(4) 0.6400(4) 0.1975(3) 0.0798(14) Uani d . 1 . .
H H20A 0.5241 0.6167 0.2020 0.120 Uiso calc R 1 . .
H H20B 0.6697 0.6004 0.1532 0.120 Uiso calc R 1 . .
H H20C 0.5835 0.7221 0.1714 0.120 Uiso calc R 1 . .
C C21 0.8560(4) 0.6183(4) 0.7304(3) 0.0565(11) Uani d . 1 . .
C C22 0.7540(4) 0.5639(3) 0.6306(3) 0.0529(11) Uani d . 1 . .
C C23 0.8405(3) 0.6098(3) 0.5360(3) 0.0464(10) Uani d . 1 . .
C C24 0.9353(3) 0.6535(3) 0.5412(3) 0.0468(10) Uani d . 1 . .
C C25 0.9461(3) 0.6572(3) 0.6348(3) 0.0524(11) Uani d . 1 . .
C C26 1.0414(4) 0.6991(4) 0.6382(3) 0.0631(12) Uani d . 1 . .
H H26 1.0481 0.7028 0.6998 0.076 Uiso calc R 1 . .
C C27 1.1271(4) 0.7359(4) 0.5481(4) 0.0669(13) Uani d . 1 . .
H H27 1.1913 0.7631 0.5505 0.080 Uiso calc R 1 . .
C C28 1.1178(4) 0.7325(4) 0.4568(3) 0.0646(12) Uani d . 1 . .
H H28 1.1761 0.7570 0.3981 0.078 Uiso calc R 1 . .
C C29 1.0213(3) 0.6923(3) 0.4503(3) 0.0508(10) Uani d . 1 . .
C C30 1.0069(4) 0.6899(3) 0.3573(3) 0.0580(11) Uani d . 1 . .
H H30 1.0636 0.7150 0.2976 0.070 Uiso calc R 1 . .
C C31 0.9108(4) 0.6512(3) 0.3526(3) 0.0520(10) Uani d . 1 . .
C C32 0.8288(3) 0.6093(3) 0.4460(3) 0.0513(10) Uani d . 1 . .
H H32 0.7651 0.5807 0.4447 0.062 Uiso calc R 1 . .
C C33 0.9693(4) 0.6911(4) 0.1663(3) 0.0804(15) Uani d . 1 . .
H H33A 1.0576 0.6533 0.1636 0.097 Uiso calc R 1 . .
H H33B 0.9576 0.7734 0.1576 0.097 Uiso calc R 1 . .
C C34 0.9377(6) 0.6714(5) 0.0831(4) 0.119(2) Uani d . 1 . .
H H34A 0.8494 0.7099 0.0861 0.142 Uiso calc R 1 . .
H H34B 0.9478 0.5891 0.0931 0.142 Uiso calc R 1 . .
C C35 1.0166(7) 0.7137(6) -0.0212(4) 0.157(3) Uani d D 1 . .
H H35A 0.9636 0.7421 -0.0680 0.188 Uiso calc R 1 . .
H H35B 1.0436 0.7785 -0.0196 0.188 Uiso calc R 1 . .
C C36 1.1246(7) 0.6296(7) -0.0586(6) 0.207(4) Uani d D 1 . .
H H36A 1.1944 0.6293 -0.0367 0.310 Uiso calc R 1 . .
H H36B 1.1453 0.6476 -0.1311 0.310 Uiso calc R 1 . .
H H36C 1.1075 0.5546 -0.0334 0.310 Uiso calc R 1 . .
C C37 0.6757(4) 0.5292(3) 0.8135(3) 0.0606(12) Uani d . 1 . .
H H37A 0.7080 0.5170 0.8711 0.073 Uiso calc R 1 . .
H H37B 0.6716 0.4546 0.8096 0.073 Uiso calc R 1 . .
C C38 0.5425(4) 0.6093(4) 0.8305(3) 0.0581(11) Uani d . 1 . .
H H38A 0.5146 0.6291 0.7694 0.070 Uiso calc R 1 . .
H H38B 0.4858 0.5677 0.8840 0.070 Uiso calc R 1 . .
C C39 0.4064(4) 0.7929(4) 0.8558(3) 0.0811(15) Uani d . 1 . .
H H39A 0.3898 0.8027 0.7921 0.122 Uiso calc R 1 . .
H H39B 0.4033 0.8667 0.8648 0.122 Uiso calc R 1 . .
H H39C 0.3438 0.7604 0.9095 0.122 Uiso calc R 1 . .
C C40 0.5512(4) 0.6922(4) 0.9577(3) 0.0810(15) Uani d . 1 . .
H H40A 0.5368 0.7644 0.9754 0.121 Uiso calc R 1 . .
H H40B 0.6362 0.6476 0.9576 0.121 Uiso calc R 1 . .
H H40C 0.4930 0.6499 1.0062 0.121 Uiso calc R 1 . .
H H2 0.649(3) 0.850(3) 0.763(2) 0.065(14) Uiso d D 1 . .
H H5 0.818(3) 0.645(4) 0.271(3) 0.082(17) Uiso d D 1 . .

loop_
_atom_site_aniso_label
_atom_site_aniso_U_11
_atom_site_aniso_U_22
_atom_site_aniso_U_33
_atom_site_aniso_U_12
_atom_site_aniso_U_13
_atom_site_aniso_U_23
O1 0.087(2) 0.081(2) 0.0454(18) -0.0301(18) -0.0225(16) -0.0058(15)
O2 0.0622(18) 0.076(2) 0.0559(18) -0.0390(17) -0.0017(14) -0.0159(15)
O3 0.075(2) 0.097(3) 0.059(2) -0.0247(19) -0.0253(17) -0.0121(17)
O4 0.0651(19) 0.080(2) 0.073(2) -0.0406(18) -0.0019(15) -0.0221(16)
N1 0.0513(19) 0.042(2) 0.054(2) -0.0131(16) -0.0176(16) -0.0100(16)
N2 0.070(2) 0.063(3) 0.052(2) -0.032(2) -0.0168(19) -0.0054(19)
N3 0.058(2) 0.054(2) 0.053(2) -0.0076(18) -0.0205(17) -0.0165(17)
N4 0.049(2) 0.050(2) 0.050(2) -0.0138(17) -0.0090(16) -0.0056(16)
N5 0.068(3) 0.079(3) 0.051(2) -0.025(2) -0.010(2) -0.0106(19)
N6 0.057(2) 0.050(2) 0.048(2) -0.0141(18) -0.0105(16) -0.0056(16)
C1 0.055(2) 0.042(2) 0.051(3) -0.009(2) -0.016(2) -0.005(2)
C2 0.048(2) 0.040(2) 0.054(3) -0.012(2) -0.011(2) -0.0103(19)
C3 0.040(2) 0.030(2) 0.045(2) -0.0054(17) -0.0114(17) -0.0080(17)
C4 0.040(2) 0.031(2) 0.047(2) -0.0052(17) -0.0103(18) -0.0046(17)
C5 0.047(2) 0.038(2) 0.048(2) -0.0086(19) -0.0135(19) -0.0034(18)
C6 0.057(3) 0.057(3) 0.044(2) -0.015(2) -0.009(2) -0.001(2)
C7 0.051(3) 0.063(3) 0.063(3) -0.025(2) -0.006(2) 0.004(2)
C8 0.052(3) 0.058(3) 0.061(3) -0.022(2) -0.013(2) -0.003(2)
C9 0.041(2) 0.037(2) 0.052(2) -0.0097(18) -0.0105(19) -0.0048(18)
C10 0.051(2) 0.045(3) 0.061(3) -0.013(2) -0.020(2) -0.010(2)
C11 0.048(2) 0.040(2) 0.047(2) -0.0108(19) -0.0140(19) -0.0057(18)
C12 0.043(2) 0.038(2) 0.051(2) -0.0127(19) -0.0055(18) -0.0070(18)
C13 0.080(3) 0.073(3) 0.061(3) -0.033(3) -0.026(2) -0.008(2)
C14 0.153(5) 0.167(6) 0.049(3) -0.115(5) -0.034(3) 0.005(3)
C15 0.160(6) 0.143(6) 0.069(4) -0.065(5) -0.007(4) -0.024(4)
C16 0.165(6) 0.123(6) 0.108(5) -0.057(5) -0.010(4) -0.044(4)
C17 0.053(2) 0.061(3) 0.065(3) -0.012(2) -0.022(2) -0.021(2)
C18 0.062(3) 0.060(3) 0.060(3) -0.024(2) -0.018(2) -0.016(2)
C19 0.086(3) 0.062(3) 0.097(4) -0.006(3) -0.037(3) -0.021(3)
C20 0.091(3) 0.094(4) 0.065(3) -0.016(3) -0.031(3) -0.029(3)
C21 0.048(2) 0.051(3) 0.066(3) -0.006(2) -0.020(2) -0.007(2)
C22 0.045(2) 0.047(3) 0.064(3) -0.012(2) -0.008(2) -0.014(2)
C23 0.041(2) 0.039(2) 0.054(3) -0.0058(19) -0.0110(19) -0.0098(19)
C24 0.039(2) 0.033(2) 0.061(3) 0.0009(18) -0.016(2) -0.0060(19)
C25 0.043(2) 0.039(2) 0.070(3) -0.004(2) -0.020(2) -0.005(2)
C26 0.055(3) 0.057(3) 0.079(3) -0.011(2) -0.031(2) -0.006(2)
C27 0.048(3) 0.060(3) 0.090(4) -0.018(2) -0.022(3) -0.004(3)
C28 0.048(3) 0.057(3) 0.078(3) -0.015(2) -0.015(2) 0.001(2)
C29 0.040(2) 0.038(2) 0.066(3) -0.0065(19) -0.013(2) -0.004(2)
C30 0.045(2) 0.049(3) 0.064(3) -0.008(2) -0.006(2) -0.003(2)
C31 0.050(2) 0.036(2) 0.060(3) -0.006(2) -0.012(2) -0.004(2)
C32 0.044(2) 0.043(2) 0.067(3) -0.012(2) -0.011(2) -0.014(2)
C33 0.080(3) 0.082(4) 0.062(3) -0.021(3) -0.005(3) -0.006(3)
C34 0.163(6) 0.124(5) 0.058(3) -0.052(5) -0.001(4) -0.018(3)
C35 0.190(7) 0.125(6) 0.086(5) -0.025(6) 0.024(5) -0.009(4)
C36 0.196(9) 0.188(9) 0.203(8) -0.089(7) 0.074(7) -0.090(7)
C37 0.063(3) 0.053(3) 0.057(3) -0.019(2) -0.010(2) -0.001(2)
C38 0.055(3) 0.063(3) 0.052(3) -0.025(2) -0.005(2) -0.005(2)
C39 0.064(3) 0.074(4) 0.080(3) -0.011(3) 0.000(3) -0.009(3)
C40 0.103(4) 0.092(4) 0.048(3) -0.034(3) -0.016(3) -0.009(2)

loop_
_atom_type_symbol
_atom_type_description
_atom_type_scat_dispersion_real
_atom_type_scat_dispersion_imag
_atom_type_scat_source
C C 0.0033 0.0016 'International Tables Vol C Tables 4.2.6.8 and 6.1.1.4'
H H 0.0000 0.0000 'International Tables Vol C Tables 4.2.6.8 and 6.1.1.4'
N N 0.0061 0.0033 'International Tables Vol C Tables 4.2.6.8 and 6.1.1.4'
O O 0.0106 0.0060 'International Tables Vol C Tables 4.2.6.8 and 6.1.1.4'

loop_
_geom_angle_atom_site_label_1
_geom_angle_atom_site_label_2
_geom_angle_atom_site_label_3
_geom_angle_site_symmetry_1
_geom_angle_site_symmetry_3
_geom_angle
_geom_angle_publ_flag
C2 N1 C1 . . 124.9(3) ?
C2 N1 C17 . . 116.3(3) ?
C1 N1 C17 . . 118.7(3) ?
C11 N2 C13 . . 124.1(3) ?
C11 N2 H2 . . 113(3) ?
C13 N2 H2 . . 118(3) ?
C18 N3 C20 . . 110.6(3) ?
C18 N3 C19 . . 108.1(3) ?
C20 N3 C19 . . 109.0(3) ?
C22 N4 C21 . . 125.5(3) ?
C22 N4 C37 . . 115.9(3) ?
C21 N4 C37 . . 118.4(3) ?
C31 N5 C33 . . 122.4(4) ?
C31 N5 H5 . . 113(3) ?
C33 N5 H5 . . 120(3) ?
C38 N6 C40 . . 111.6(3) ?
C38 N6 C39 . . 109.5(3) ?
C40 N6 C39 . . 108.7(3) ?
O1 C1 N1 . . 120.0(4) ?
O1 C1 C5 . . 123.7(4) ?
N1 C1 C5 . . 116.3(4) ?
O2 C2 N1 . . 120.0(4) ?
O2 C2 C3 . . 123.2(4) ?
N1 C2 C3 . . 116.9(3) ?
C12 C3 C4 . . 120.1(3) ?
C12 C3 C2 . . 119.6(3) ?
C4 C3 C2 . . 120.3(3) ?
C5 C4 C3 . . 120.7(3) ?
C5 C4 C9 . . 120.5(3) ?
C3 C4 C9 . . 118.7(3) ?
C6 C5 C4 . . 120.3(4) ?
C6 C5 C1 . . 118.8(4) ?
C4 C5 C1 . . 120.9(3) ?
C5 C6 C7 . . 119.4(4) ?
C5 C6 H6 . . 120.3 ?
C7 C6 H6 . . 120.3 ?
C8 C7 C6 . . 120.7(4) ?
C8 C7 H7 . . 119.6 ?
C6 C7 H7 . . 119.6 ?
C7 C8 C9 . . 121.5(4) ?
C7 C8 H8 . . 119.2 ?
C9 C8 H8 . . 119.2 ?
C8 C9 C4 . . 117.5(4) ?
C8 C9 C10 . . 123.0(4) ?
C4 C9 C10 . . 119.6(3) ?
C11 C10 C9 . . 121.1(4) ?
C11 C10 H10 . . 119.5 ?
C9 C10 H10 . . 119.5 ?
C10 C11 N2 . . 124.3(4) ?
C10 C11 C12 . . 118.0(4) ?
N2 C11 C12 . . 117.7(3) ?
C3 C12 C11 . . 122.6(3) ?
C3 C12 H12 . . 118.7 ?
C11 C12 H12 . . 118.7 ?
N2 C13 C14 . . 109.9(3) ?
N2 C13 H13A . . 109.7 ?
C14 C13 H13A . . 109.7 ?
N2 C13 H13B . . 109.7 ?
C14 C13 H13B . . 109.7 ?
H13A C13 H13B . . 108.2 ?
C15 C14 C13 . . 116.4(4) ?
C15 C14 H14A . . 108.2 ?
C13 C14 H14A . . 108.2 ?
C15 C14 H14B . . 108.2 ?
C13 C14 H14B . . 108.2 ?
H14A C14 H14B . . 107.3 ?
C14 C15 C16 . . 116.1(5) ?
C14 C15 H15A . . 108.3 ?
C16 C15 H15A . . 108.3 ?
C14 C15 H15B . . 108.3 ?
C16 C15 H15B . . 108.3 ?
H15A C15 H15B . . 107.4 ?
C15 C16 H16A . . 109.5 ?
C15 C16 H16B . . 109.5 ?
H16A C16 H16B . . 109.5 ?
C15 C16 H16C . . 109.5 ?
H16A C16 H16C . . 109.5 ?
H16B C16 H16C . . 109.5 ?
N1 C17 C18 . . 113.6(3) ?
N1 C17 H17A . . 108.9 ?
C18 C17 H17A . . 108.9 ?
N1 C17 H17B . . 108.9 ?
C18 C17 H17B . . 108.9 ?
H17A C17 H17B . . 107.7 ?
N3 C18 C17 . . 114.7(3) ?
N3 C18 H18A . . 108.6 ?
C17 C18 H18A . . 108.6 ?
N3 C18 H18B . . 108.6 ?
C17 C18 H18B . . 108.6 ?
H18A C18 H18B . . 107.6 ?
N3 C19 H19A . . 109.5 ?
N3 C19 H19B . . 109.5 ?
H19A C19 H19B . . 109.5 ?
N3 C19 H19C . . 109.5 ?
H19A C19 H19C . . 109.5 ?
H19B C19 H19C . . 109.5 ?
N3 C20 H20A . . 109.5 ?
N3 C20 H20B . . 109.5 ?
H20A C20 H20B . . 109.5 ?
N3 C20 H20C . . 109.5 ?
H20A C20 H20C . . 109.5 ?
H20B C20 H20C . . 109.5 ?
O3 C21 N4 . . 120.5(4) ?
O3 C21 C25 . . 123.8(4) ?
N4 C21 C25 . . 115.7(4) ?
O4 C22 N4 . . 120.6(4) ?
O4 C22 C23 . . 122.0(4) ?
N4 C22 C23 . . 117.4(4) ?
C32 C23 C24 . . 120.6(3) ?
C32 C23 C22 . . 120.1(4) ?
C24 C23 C22 . . 119.3(4) ?
C25 C24 C23 . . 121.0(3) ?
C25 C24 C29 . . 120.2(4) ?
C23 C24 C29 . . 118.8(4) ?
C26 C25 C24 . . 120.0(4) ?
C26 C25 C21 . . 119.2(4) ?
C24 C25 C21 . . 120.8(4) ?
C25 C26 C27 . . 119.5(4) ?
C25 C26 H26 . . 120.3 ?
C27 C26 H26 . . 120.3 ?
C28 C27 C26 . . 121.1(4) ?
C28 C27 H27 . . 119.4 ?
C26 C27 H27 . . 119.4 ?
C27 C28 C29 . . 121.0(4) ?
C27 C28 H28 . . 119.5 ?
C29 C28 H28 . . 119.5 ?
C28 C29 C30 . . 122.7(4) ?
C28 C29 C24 . . 118.2(4) ?
C30 C29 C24 . . 119.1(4) ?
C31 C30 C29 . . 121.7(4) ?
C31 C30 H30 . . 119.1 ?
C29 C30 H30 . . 119.1 ?
N5 C31 C30 . . 123.8(4) ?
N5 C31 C32 . . 118.8(4) ?
C30 C31 C32 . . 117.4(4) ?
C23 C32 C31 . . 122.3(4) ?
C23 C32 H32 . . 118.8 ?
C31 C32 H32 . . 118.8 ?
N5 C33 C34 . . 112.5(4) ?
N5 C33 H33A . . 109.1 ?
C34 C33 H33A . . 109.1 ?
N5 C33 H33B . . 109.1 ?
C34 C33 H33B . . 109.1 ?
H33A C33 H33B . . 107.8 ?
C33 C34 C35 . . 114.7(5) ?
C33 C34 H34A . . 108.6 ?
C35 C34 H34A . . 108.6 ?
C33 C34 H34B . . 108.6 ?
C35 C34 H34B . . 108.6 ?
H34A C34 H34B . . 107.6 ?
C36 C35 C34 . . 114.9(6) ?
C36 C35 H35A . . 108.5 ?
C34 C35 H35A . . 108.5 ?
C36 C35 H35B . . 108.5 ?
C34 C35 H35B . . 108.5 ?
H35A C35 H35B . . 107.5 ?
C35 C36 H36A . . 109.5 ?
C35 C36 H36B . . 109.5 ?
H36A C36 H36B . . 109.5 ?
C35 C36 H36C . . 109.5 ?
H36A C36 H36C . . 109.5 ?
H36B C36 H36C . . 109.5 ?
N4 C37 C38 . . 113.2(3) ?
N4 C37 H37A . . 108.9 ?
C38 C37 H37A . . 108.9 ?
N4 C37 H37B . . 108.9 ?
C38 C37 H37B . . 108.9 ?
H37A C37 H37B . . 107.8 ?
N6 C38 C37 . . 114.1(3) ?
N6 C38 H38A . . 108.7 ?
C37 C38 H38A . . 108.7 ?
N6 C38 H38B . . 108.7 ?
C37 C38 H38B . . 108.7 ?
H38A C38 H38B . . 107.6 ?
N6 C39 H39A . . 109.5 ?
N6 C39 H39B . . 109.5 ?
H39A C39 H39B . . 109.5 ?
N6 C39 H39C . . 109.5 ?
H39A C39 H39C . . 109.5 ?
H39B C39 H39C . . 109.5 ?
N6 C40 H40A . . 109.5 ?
N6 C40 H40B . . 109.5 ?
H40A C40 H40B . . 109.5 ?
N6 C40 H40C . . 109.5 ?
H40A C40 H40C . . 109.5 ?
H40B C40 H40C . . 109.5 ?

loop_
_geom_bond_atom_site_label_1
_geom_bond_atom_site_label_2
_geom_bond_site_symmetry_2
_geom_bond_distance
_geom_bond_publ_flag
O1 C1 . 1.216(4) ?
O2 C2 . 1.222(4) ?
O3 C21 . 1.209(4) ?
O4 C22 . 1.218(4) ?
N1 C2 . 1.406(4) ?
N1 C1 . 1.406(4) ?
N1 C17 . 1.469(4) ?
N2 C11 . 1.375(4) ?
N2 C13 . 1.442(5) ?
N2 H2 . 0.86(2) ?
N3 C18 . 1.455(5) ?
N3 C20 . 1.466(4) ?
N3 C19 . 1.466(5) ?
N4 C22 . 1.391(5) ?
N4 C21 . 1.404(5) ?
N4 C37 . 1.475(4) ?
N5 C31 . 1.372(5) ?
N5 C33 . 1.443(5) ?
N5 H5 . 0.85(2) ?
N6 C38 . 1.444(5) ?
N6 C40 . 1.463(4) ?
N6 C39 . 1.468(5) ?
C1 C5 . 1.480(5) ?
C2 C3 . 1.473(5) ?
C3 C12 . 1.351(4) ?
C3 C4 . 1.412(4) ?
C4 C5 . 1.401(5) ?
C4 C9 . 1.415(5) ?
C5 C6 . 1.380(5) ?
C6 C7 . 1.400(5) ?
C6 H6 . 0.9300 ?
C7 C8 . 1.365(5) ?
C7 H7 . 0.9300 ?
C8 C9 . 1.408(5) ?
C8 H8 . 0.9300 ?
C9 C10 . 1.416(5) ?
C10 C11 . 1.375(5) ?
C10 H10 . 0.9300 ?
C11 C12 . 1.419(5) ?
C12 H12 . 0.9300 ?
C13 C14 . 1.550(6) ?
C13 H13A . 0.9700 ?
C13 H13B . 0.9700 ?
C14 C15 . 1.453(7) ?
C14 H14A . 0.9700 ?
C14 H14B . 0.9700 ?
C15 C16 . 1.476(7) ?
C15 H15A . 0.9700 ?
C15 H15B . 0.9700 ?
C16 H16A . 0.9600 ?
C16 H16B . 0.9600 ?
C16 H16C . 0.9600 ?
C17 C18 . 1.515(5) ?
C17 H17A . 0.9700 ?
C17 H17B . 0.9700 ?
C18 H18A . 0.9700 ?
C18 H18B . 0.9700 ?
C19 H19A . 0.9600 ?
C19 H19B . 0.9600 ?
C19 H19C . 0.9600 ?
C20 H20A . 0.9600 ?
C20 H20B . 0.9600 ?
C20 H20C . 0.9600 ?
C21 C25 . 1.481(5) ?
C22 C23 . 1.478(5) ?
C23 C32 . 1.347(5) ?
C23 C24 . 1.411(5) ?
C24 C25 . 1.407(5) ?
C24 C29 . 1.417(5) ?
C25 C26 . 1.391(5) ?
C26 C27 . 1.400(5) ?
C26 H26 . 0.9300 ?
C27 C28 . 1.366(5) ?
C27 H27 . 0.9300 ?
C28 C29 . 1.409(5) ?
C28 H28 . 0.9300 ?
C29 C30 . 1.410(5) ?
C30 C31 . 1.382(5) ?
C30 H30 . 0.9300 ?
C31 C32 . 1.426(5) ?
C32 H32 . 0.9300 ?
C33 C34 . 1.467(6) ?
C33 H33A . 0.9700 ?
C33 H33B . 0.9700 ?
C34 C35 . 1.514(7) ?
C34 H34A . 0.9700 ?
C34 H34B . 0.9700 ?
C35 C36 . 1.413(8) ?
C35 H35A . 0.9700 ?
C35 H35B . 0.9700 ?
C36 H36A . 0.9600 ?
C36 H36B . 0.9600 ?
C36 H36C . 0.9600 ?
C37 C38 . 1.527(5) ?
C37 H37A . 0.9700 ?
C37 H37B . 0.9700 ?
C38 H38A . 0.9700 ?
C38 H38B . 0.9700 ?
C39 H39A . 0.9600 ?
C39 H39B . 0.9600 ?
C39 H39C . 0.9600 ?
C40 H40A . 0.9600 ?
C40 H40B . 0.9600 ?
C40 H40C . 0.9600 ?

loop_
_geom_hbond_atom_site_label_D
_geom_hbond_atom_site_label_H
_geom_hbond_atom_site_label_A
_geom_hbond_site_symmetry_A
_geom_hbond_distance_DH
_geom_hbond_distance_HA
_geom_hbond_distance_DA
_geom_hbond_angle_DHA
_geom_hbond_publ_flag
N2 H2 N6 . 0.86(2) 2.33(2) 3.176(5) 173(3) yes
N5 H5 N3 . 0.85(2) 2.37(2) 3.220(5) 172(4) yes

loop_
_geom_torsion_atom_site_label_1
_geom_torsion_atom_site_label_2
_geom_torsion_atom_site_label_3
_geom_torsion_atom_site_label_4
_geom_torsion_site_symmetry_1
_geom_torsion_site_symmetry_2
_geom_torsion_site_symmetry_3
_geom_torsion_site_symmetry_4
_geom_torsion
_geom_torsion_publ_flag
C2 N1 C1 O1 . . . . -175.7(3) ?
C17 N1 C1 O1 . . . . -0.1(5) ?
C2 N1 C1 C5 . . . . 4.2(5) ?
C17 N1 C1 C5 . . . . 179.8(3) ?
C1 N1 C2 O2 . . . . 176.4(3) ?
C17 N1 C2 O2 . . . . 0.8(5) ?
C1 N1 C2 C3 . . . . -4.5(5) ?
C17 N1 C2 C3 . . . . 179.8(3) ?
O2 C2 C3 C12 . . . . 1.6(5) ?
N1 C2 C3 C12 . . . . -177.4(3) ?
O2 C2 C3 C4 . . . . -178.8(3) ?
N1 C2 C3 C4 . . . . 2.2(5) ?
C12 C3 C4 C5 . . . . 179.6(3) ?
C2 C3 C4 C5 . . . . 0.0(5) ?
C12 C3 C4 C9 . . . . -0.2(5) ?
C2 C3 C4 C9 . . . . -179.8(3) ?
C3 C4 C5 C6 . . . . -179.8(3) ?
C9 C4 C5 C6 . . . . 0.0(5) ?
C3 C4 C5 C1 . . . . -0.3(5) ?
C9 C4 C5 C1 . . . . 179.5(3) ?
O1 C1 C5 C6 . . . . -2.2(6) ?
N1 C1 C5 C6 . . . . 177.9(3) ?
O1 C1 C5 C4 . . . . 178.3(4) ?
N1 C1 C5 C4 . . . . -1.6(5) ?
C4 C5 C6 C7 . . . . -0.1(6) ?
C1 C5 C6 C7 . . . . -179.6(3) ?
C5 C6 C7 C8 . . . . 0.3(6) ?
C6 C7 C8 C9 . . . . -0.4(6) ?
C7 C8 C9 C4 . . . . 0.2(6) ?
C7 C8 C9 C10 . . . . -179.9(4) ?
C5 C4 C9 C8 . . . . -0.1(5) ?
C3 C4 C9 C8 . . . . 179.8(3) ?
C5 C4 C9 C10 . . . . -179.9(3) ?
C3 C4 C9 C10 . . . . -0.1(5) ?
C8 C9 C10 C11 . . . . -179.1(4) ?
C4 C9 C10 C11 . . . . 0.7(5) ?
C9 C10 C11 N2 . . . . -178.0(3) ?
C9 C10 C11 C12 . . . . -1.1(5) ?
C13 N2 C11 C10 . . . . -3.9(6) ?
C13 N2 C11 C12 . . . . 179.2(4) ?
C4 C3 C12 C11 . . . . -0.2(5) ?
C2 C3 C12 C11 . . . . 179.4(3) ?
C10 C11 C12 C3 . . . . 0.8(5) ?
N2 C11 C12 C3 . . . . 178.0(3) ?
C11 N2 C13 C14 . . . . 164.1(4) ?
N2 C13 C14 C15 . . . . -170.6(5) ?
C13 C14 C15 C16 . . . . 61.5(8) ?
C2 N1 C17 C18 . . . . -79.6(4) ?
C1 N1 C17 C18 . . . . 104.4(4) ?
C20 N3 C18 C17 . . . . -68.8(4) ?
C19 N3 C18 C17 . . . . 172.0(3) ?
N1 C17 C18 N3 . . . . -69.1(4) ?
C22 N4 C21 O3 . . . . -178.5(4) ?
C37 N4 C21 O3 . . . . -2.9(6) ?
C22 N4 C21 C25 . . . . 1.3(5) ?
C37 N4 C21 C25 . . . . 177.0(3) ?
C21 N4 C22 O4 . . . . 175.8(4) ?
C37 N4 C22 O4 . . . . 0.1(5) ?
C21 N4 C22 C23 . . . . -4.9(5) ?
C37 N4 C22 C23 . . . . 179.4(3) ?
O4 C22 C23 C32 . . . . 4.1(6) ?
N4 C22 C23 C32 . . . . -175.2(3) ?
O4 C22 C23 C24 . . . . -175.7(4) ?
N4 C22 C23 C24 . . . . 5.0(5) ?
C32 C23 C24 C25 . . . . 178.3(3) ?
C22 C23 C24 C25 . . . . -1.9(5) ?
C32 C23 C24 C29 . . . . -2.7(5) ?
C22 C23 C24 C29 . . . . 177.1(3) ?
C23 C24 C25 C26 . . . . 179.1(3) ?
C29 C24 C25 C26 . . . . 0.1(5) ?
C23 C24 C25 C21 . . . . -1.8(5) ?
C29 C24 C25 C21 . . . . 179.2(3) ?
O3 C21 C25 C26 . . . . 1.1(6) ?
N4 C21 C25 C26 . . . . -178.7(3) ?
O3 C21 C25 C24 . . . . -178.0(4) ?
N4 C21 C25 C24 . . . . 2.1(5) ?
C24 C25 C26 C27 . . . . -1.0(6) ?
C21 C25 C26 C27 . . . . 179.9(4) ?
C25 C26 C27 C28 . . . . 0.8(6) ?
C26 C27 C28 C29 . . . . 0.3(6) ?
C27 C28 C29 C30 . . . . 178.5(4) ?
C27 C28 C29 C24 . . . . -1.1(6) ?
C25 C24 C29 C28 . . . . 0.9(5) ?
C23 C24 C29 C28 . . . . -178.1(3) ?
C25 C24 C29 C30 . . . . -178.8(3) ?
C23 C24 C29 C30 . . . . 2.2(5) ?
C28 C29 C30 C31 . . . . -179.4(4) ?
C24 C29 C30 C31 . . . . 0.3(6) ?
C33 N5 C31 C30 . . . . -3.5(6) ?
C33 N5 C31 C32 . . . . 178.4(4) ?
C29 C30 C31 N5 . . . . 179.6(4) ?
C29 C30 C31 C32 . . . . -2.3(6) ?
C24 C23 C32 C31 . . . . 0.6(6) ?
C22 C23 C32 C31 . . . . -179.2(3) ?
N5 C31 C32 C23 . . . . -179.9(4) ?
C30 C31 C32 C23 . . . . 1.9(6) ?
C31 N5 C33 C34 . . . . 176.3(4) ?
N5 C33 C34 C35 . . . . -179.2(5) ?
C33 C34 C35 C36 . . . . 93.2(8) ?
C22 N4 C37 C38 . . . . -77.6(4) ?
C21 N4 C37 C38 . . . . 106.3(4) ?
C40 N6 C38 C37 . . . . -68.5(4) ?
C39 N6 C38 C37 . . . . 171.0(3) ?
N4 C37 C38 N6 . . . . -70.1(4) ?
